data_7004475
loop_
_publ_author_name
'Chandrasekhar, Vadapalli'
'Sasikumar, Palani'

_publ_section_title
;
 First example of a molecular Ce(iii) phosphonate: synthesis,
 structural characterization and catalytic activity of
 [Ce2{Ph3CPO2(OEt)}4(NO3)2(H2O)4], structural diversity of Ph3CPO3H2
;
_journal_issue 45
_journal_name_full 'Dalton Transactions'
_journal_page_first 6475
_journal_page_last 6480
_journal_paper_doi 10.1039/b807801g
_journal_year 2008
_chemical_formula_moiety 'C19 H17 O3 P1, H2 O'
_chemical_formula_sum 'C19 H19 O4 P'
_chemical_formula_weight 342.31
_chemical_name_common 'phosphonic acid'
_chemical_name_systematic
;
?
;
_space_group_IT_number 2
_symmetry_cell_setting triclinic
_symmetry_Int_Tables_number 2
_symmetry_space_group_name_Hall '-P 1'
_symmetry_space_group_name_H-M 'P -1'
_atom_sites_solution_hydrogens geom
_atom_sites_solution_primary direct
_atom_sites_solution_secondary difmap
_audit_creation_method SHELXL-97
_cell_angle_alpha 74.052(2)
_cell_angle_beta 79.399(2)
_cell_angle_gamma 89.753(2)
_cell_formula_units_Z 4
_cell_length_a 10.4867(10)
_cell_length_b 11.5664(11)
_cell_length_c 14.9036(14)
_cell_measurement_reflns_used 1874
_cell_measurement_temperature 100(2)
_cell_measurement_theta_max 27.45
_cell_measurement_theta_min 2.63
_cell_volume 1706.4(3)
_computing_cell_refinement 'Bruker SMART'
_computing_data_collection 'Bruker SMART'
_computing_data_reduction 'Bruker SAINT'
_computing_molecular_graphics 'Bruker SHELXTL'
_computing_publication_material 'Bruker SHELXTL'
_computing_structure_refinement 'SHELXL-97 (Sheldrick, 1997)'
_computing_structure_solution 'Bruker SHELXTL'
_diffrn_ambient_temperature 100(2)
_diffrn_measured_fraction_theta_full 0.969
_diffrn_measured_fraction_theta_max 0.969
_diffrn_measurement_device_type 'CCD area detector'
_diffrn_measurement_method 'phi and omega scans'
_diffrn_radiation_monochromator graphite
_diffrn_radiation_source 'fine-focus sealed tube'
_diffrn_radiation_type MoK\a
_diffrn_radiation_wavelength 0.71073
_diffrn_reflns_av_R_equivalents 0.0320
_diffrn_reflns_av_sigmaI/netI 0.0741
_diffrn_reflns_limit_h_max 9
_diffrn_reflns_limit_h_min -13
_diffrn_reflns_limit_k_max 14
_diffrn_reflns_limit_k_min -13
_diffrn_reflns_limit_l_max 19
_diffrn_reflns_limit_l_min -16
_diffrn_reflns_number 10420
_diffrn_reflns_theta_full 27.00
_diffrn_reflns_theta_max 27.00
_diffrn_reflns_theta_min 2.22
_exptl_absorpt_coefficient_mu 0.181
_exptl_absorpt_correction_T_max 0.9946
_exptl_absorpt_correction_T_min 0.9857
_exptl_absorpt_correction_type empirical
_exptl_absorpt_process_details SADABS
_exptl_crystal_colour colourless
_exptl_crystal_density_diffrn 1.332
_exptl_crystal_density_method 'not measured'
_exptl_crystal_description plate
_exptl_crystal_F_000 720
_exptl_crystal_size_max 0.08
_exptl_crystal_size_mid 0.05
_exptl_crystal_size_min 0.03
_refine_diff_density_max 0.612
_refine_diff_density_min -0.480
_refine_diff_density_rms 0.085
_refine_ls_extinction_method none
_refine_ls_goodness_of_fit_ref 1.046
_refine_ls_hydrogen_treatment mixed
_refine_ls_matrix_type full
_refine_ls_number_parameters 465
_refine_ls_number_reflns 7228
_refine_ls_number_restraints 0
_refine_ls_restrained_S_all 1.046
_refine_ls_R_factor_all 0.0977
_refine_ls_R_factor_gt 0.0583
_refine_ls_shift/su_max 0.000
_refine_ls_shift/su_mean 0.000
_refine_ls_structure_factor_coef Fsqd
_refine_ls_weighting_details 'calc w=1/[\s^2^(Fo^2^)+(0.0625P)^2^+1.6538P] where P=(Fo^2^+2Fc^2^)/3'
_refine_ls_weighting_scheme calc
_refine_ls_wR_factor_gt 0.1282
_refine_ls_wR_factor_ref 0.1664
_reflns_number_gt 4761
_reflns_number_total 7228
_reflns_threshold_expression >2sigma(I)
_cod_data_source_file b807801g.txt
_cod_data_source_block 1b
_cod_depositor_comments
;
The following automatic conversions were performed:
'_symmetry_cell_setting' value 'Triclinic' changed to 'triclinic'
according to '/home/saulius/struct/CIF-dictionaries/cif_core.dic'
dictionary named 'cif_core.dic' version 2.4.1 from 2010-06-29.

Automatic conversion script
Id: cif_fix_enum 1527 2010-12-29 10:47:43Z saulius 
;
_cod_original_sg_symbol_H-M P-1
_cod_database_code 7004475

loop_
_symmetry_equiv_pos_as_xyz
'x, y, z'
'-x, -y, -z'

loop_
_atom_site_label
_atom_site_type_symbol
_atom_site_fract_x
_atom_site_fract_y
_atom_site_fract_z
_atom_site_U_iso_or_equiv
_atom_site_adp_type
_atom_site_occupancy
_atom_site_symmetry_multiplicity
_atom_site_calc_flag
_atom_site_refinement_flags
_atom_site_disorder_assembly
_atom_site_disorder_group
C1 C 0.1017(3) 0.5053(3) 0.2658(2) 0.0203(6) Uani 1 1 d . . .
C2 C 0.2245(3) 0.4812(3) 0.3105(2) 0.0191(6) Uani 1 1 d . . .
C3 C 0.2553(3) 0.5514(3) 0.3674(2) 0.0229(7) Uani 1 1 d . . .
H3A H 0.2003 0.6139 0.3776 0.027 Uiso 1 1 calc R . .
C4 C 0.3634(3) 0.5317(3) 0.4086(2) 0.0291(8) Uani 1 1 d . . .
H4 H 0.3807 0.5792 0.4482 0.035 Uiso 1 1 calc R . .
C5 C 0.4472(3) 0.4434(3) 0.3930(2) 0.0315(8) Uani 1 1 d . . .
H5A H 0.5222 0.4304 0.4212 0.038 Uiso 1 1 calc R . .
C6 C 0.4197(3) 0.3744(3) 0.3354(3) 0.0307(8) Uani 1 1 d . . .
H6A H 0.4767 0.3140 0.3234 0.037 Uiso 1 1 calc R . .
C7 C 0.3096(3) 0.3930(3) 0.2953(2) 0.0261(7) Uani 1 1 d . . .
H7 H 0.2919 0.3445 0.2565 0.031 Uiso 1 1 calc R . .
C8 C 0.0826(3) 0.4148(3) 0.2094(2) 0.0223(7) Uani 1 1 d . . .
C9 C 0.0495(3) 0.2933(3) 0.2560(2) 0.0276(7) Uani 1 1 d . . .
H9 H 0.0359 0.2666 0.3234 0.033 Uiso 1 1 calc R . .
C10 C 0.0362(4) 0.2113(3) 0.2054(3) 0.0339(8) Uani 1 1 d . . .
H10 H 0.0135 0.1292 0.2383 0.041 Uiso 1 1 calc R . .
C11 C 0.0561(4) 0.2489(3) 0.1066(3) 0.0329(8) Uani 1 1 d . . .
H11 H 0.0478 0.1930 0.0715 0.039 Uiso 1 1 calc R . .
C12 C 0.0881(3) 0.3683(3) 0.0605(2) 0.0303(8) Uani 1 1 d . . .
H12 H 0.1009 0.3949 -0.0069 0.036 Uiso 1 1 calc R . .
C13 C 0.1019(3) 0.4506(3) 0.1108(2) 0.0259(7) Uani 1 1 d . . .
H13 H 0.1249 0.5326 0.0774 0.031 Uiso 1 1 calc R . .
C14 C 0.1080(3) 0.6362(3) 0.2016(2) 0.0214(7) Uani 1 1 d . . .
C15 C 0.2282(3) 0.6957(3) 0.1561(2) 0.0277(7) Uani 1 1 d . . .
H15 H 0.3059 0.6568 0.1675 0.033 Uiso 1 1 calc R . .
C16 C 0.2352(4) 0.8102(3) 0.0948(2) 0.0342(9) Uani 1 1 d . . .
H16 H 0.3175 0.8488 0.0637 0.041 Uiso 1 1 calc R . .
C17 C 0.1230(4) 0.8691(3) 0.0782(3) 0.0372(9) Uani 1 1 d . . .
H17 H 0.1284 0.9484 0.0368 0.045 Uiso 1 1 calc R . .
C18 C 0.0025(4) 0.8117(3) 0.1226(2) 0.0336(8) Uani 1 1 d . . .
H18 H -0.0749 0.8518 0.1119 0.040 Uiso 1 1 calc R . .
C19 C -0.0040(3) 0.6952(3) 0.1826(2) 0.0263(7) Uani 1 1 d . . .
H19 H -0.0865 0.6553 0.2113 0.032 Uiso 1 1 calc R . .
C20 C 0.4811(3) -0.0022(3) 0.7322(2) 0.0188(6) Uani 1 1 d . . .
C21 C 0.4324(3) 0.0907(3) 0.7865(2) 0.0208(6) Uani 1 1 d . . .
C22 C 0.4184(3) 0.2104(3) 0.7387(2) 0.0264(7) Uani 1 1 d . . .
H22 H 0.4366 0.2356 0.6712 0.032 Uiso 1 1 calc R . .
C23 C 0.3779(3) 0.2935(3) 0.7889(3) 0.0318(8) Uani 1 1 d . . .
H23 H 0.3675 0.3745 0.7552 0.038 Uiso 1 1 calc R . .
C24 C 0.3530(3) 0.2595(3) 0.8865(3) 0.0330(8) Uani 1 1 d . . .
H24 H 0.3259 0.3168 0.9204 0.040 Uiso 1 1 calc R . .
C25 C 0.3675(4) 0.1421(3) 0.9348(3) 0.0331(8) Uani 1 1 d . . .
H25 H 0.3507 0.1181 1.0023 0.040 Uiso 1 1 calc R . .
C26 C 0.4066(3) 0.0581(3) 0.8852(2) 0.0268(7) Uani 1 1 d . . .
H26 H 0.4159 -0.0229 0.9195 0.032 Uiso 1 1 calc R . .
C27 C 0.4540(3) -0.1318(3) 0.7984(2) 0.0205(6) Uani 1 1 d . . .
C28 C 0.3301(3) -0.1876(3) 0.8210(2) 0.0267(7) Uani 1 1 d . . .
H28 H 0.2620 -0.1463 0.7936 0.032 Uiso 1 1 calc R . .
C29 C 0.3047(4) -0.3030(3) 0.8831(3) 0.0329(8) Uani 1 1 d . . .
H29 H 0.2198 -0.3397 0.8979 0.040 Uiso 1 1 calc R . .
C30 C 0.4034(4) -0.3641(3) 0.9235(3) 0.0340(8) Uani 1 1 d . . .
H30 H 0.3869 -0.4431 0.9653 0.041 Uiso 1 1 calc R . .
C31 C 0.5266(4) -0.3086(3) 0.9020(2) 0.0316(8) Uani 1 1 d . . .
H31 H 0.5944 -0.3495 0.9301 0.038 Uiso 1 1 calc R . .
C32 C 0.5516(3) -0.1945(3) 0.8403(2) 0.0240(7) Uani 1 1 d . . .
H32 H 0.6366 -0.1581 0.8262 0.029 Uiso 1 1 calc R . .
C33 C 0.6268(3) 0.0205(3) 0.6880(2) 0.0188(6) Uani 1 1 d . . .
C34 C 0.7037(3) 0.1090(3) 0.7038(2) 0.0246(7) Uani 1 1 d . . .
H34 H 0.6649 0.1587 0.7415 0.029 Uiso 1 1 calc R . .
C35 C 0.8354(3) 0.1252(3) 0.6654(3) 0.0304(8) Uani 1 1 d . . .
H35 H 0.8861 0.1846 0.6781 0.037 Uiso 1 1 calc R . .
C36 C 0.8934(3) 0.0555(3) 0.6087(2) 0.0302(8) Uani 1 1 d . . .
H36 H 0.9834 0.0672 0.5819 0.036 Uiso 1 1 calc R . .
C37 C 0.8185(3) -0.0315(3) 0.5915(2) 0.0290(8) Uani 1 1 d . . .
H37 H 0.8574 -0.0789 0.5520 0.035 Uiso 1 1 calc R . .
C38 C 0.6877(3) -0.0500(3) 0.6312(2) 0.0243(7) Uani 1 1 d . . .
H38 H 0.6384 -0.1114 0.6197 0.029 Uiso 1 1 calc R . .
O1 O -0.0412(2) 0.59703(18) 0.40327(14) 0.0216(5) Uani 1 1 d . . .
O2 O -0.1618(2) 0.4651(2) 0.33252(16) 0.0259(5) Uani 1 1 d . . .
O3 O -0.0194(2) 0.37137(19) 0.44479(16) 0.0233(5) Uani 1 1 d . . .
O4 O 0.4092(2) -0.09849(18) 0.59807(15) 0.0216(5) Uani 1 1 d . . .
O5 O 0.4513(2) 0.1283(2) 0.55286(17) 0.0248(5) Uani 1 1 d . . .
O6 O 0.2509(2) 0.0357(2) 0.66662(16) 0.0266(5) Uani 1 1 d . . .
O1W O 0.1982(3) 0.2336(2) 0.5618(2) 0.0369(6) Uani 1 1 d . . .
O2W O -0.2675(3) 0.2657(2) 0.4354(2) 0.0393(7) Uani 1 1 d . . .
P1 P -0.03641(8) 0.48849(7) 0.36704(6) 0.0197(2) Uani 1 1 d . . .
P2 P 0.39482(8) 0.01233(7) 0.63195(6) 0.0202(2) Uani 1 1 d . . .
H1W H 0.169(5) 0.290(4) 0.580(3) 0.057(15) Uiso 1 1 d . . .
H5 H 0.481(4) 0.106(4) 0.510(3) 0.056(15) Uiso 1 1 d . . .
H6 H 0.216(4) 0.103(4) 0.634(3) 0.058(14) Uiso 1 1 d . . .
H3 H 0.001(4) 0.384(4) 0.496(3) 0.049(12) Uiso 1 1 d . . .
H2 H -0.213(5) 0.383(5) 0.366(4) 0.081(16) Uiso 1 1 d . . .
H2W H 0.262(5) 0.260(4) 0.520(3) 0.048(14) Uiso 1 1 d . . .
H3W H -0.314(7) 0.190(6) 0.428(5) 0.14(3) Uiso 1 1 d . . .
H4W H -0.211(5) 0.238(5) 0.469(4) 0.079(18) Uiso 1 1 d . . .

loop_
_atom_site_aniso_label
_atom_site_aniso_U_11
_atom_site_aniso_U_22
_atom_site_aniso_U_33
_atom_site_aniso_U_23
_atom_site_aniso_U_13
_atom_site_aniso_U_12
C1 0.0233(17) 0.0186(15) 0.0174(15) -0.0049(12) -0.0002(12) 0.0009(12)
C2 0.0173(16) 0.0192(15) 0.0194(15) -0.0039(12) -0.0022(12) 0.0007(12)
C3 0.0228(17) 0.0214(16) 0.0235(17) -0.0058(13) -0.0027(13) 0.0018(13)
C4 0.0263(19) 0.0335(19) 0.0317(19) -0.0127(15) -0.0107(14) 0.0011(15)
C5 0.0249(19) 0.038(2) 0.0321(19) -0.0061(16) -0.0129(15) 0.0038(15)
C6 0.0242(18) 0.0240(18) 0.044(2) -0.0090(16) -0.0062(15) 0.0049(14)
C7 0.0257(18) 0.0230(17) 0.0315(19) -0.0101(14) -0.0063(14) 0.0009(14)
C8 0.0183(16) 0.0278(17) 0.0237(17) -0.0114(14) -0.0047(13) 0.0054(13)
C9 0.0280(19) 0.0248(17) 0.0315(19) -0.0095(15) -0.0070(14) 0.0014(14)
C10 0.045(2) 0.0242(18) 0.040(2) -0.0154(16) -0.0169(17) 0.0045(16)
C11 0.036(2) 0.036(2) 0.038(2) -0.0225(17) -0.0180(16) 0.0125(16)
C12 0.034(2) 0.036(2) 0.0288(19) -0.0181(16) -0.0133(15) 0.0126(16)
C13 0.0277(18) 0.0266(18) 0.0251(18) -0.0087(14) -0.0068(14) 0.0050(14)
C14 0.0279(18) 0.0193(16) 0.0175(15) -0.0052(13) -0.0057(13) 0.0007(13)
C15 0.0297(19) 0.0285(18) 0.0246(17) -0.0051(14) -0.0079(14) -0.0006(14)
C16 0.043(2) 0.033(2) 0.0203(17) 0.0020(15) -0.0046(15) -0.0120(17)
C17 0.055(3) 0.0238(18) 0.030(2) 0.0026(15) -0.0158(18) -0.0052(17)
C18 0.048(2) 0.0249(18) 0.0279(19) -0.0014(15) -0.0164(17) 0.0075(16)
C19 0.0282(19) 0.0274(18) 0.0240(17) -0.0075(14) -0.0063(14) 0.0000(14)
C20 0.0208(16) 0.0172(15) 0.0191(15) -0.0059(12) -0.0045(12) 0.0037(12)
C21 0.0192(16) 0.0208(16) 0.0221(16) -0.0070(13) -0.0016(12) 0.0019(12)
C22 0.0318(19) 0.0208(16) 0.0260(17) -0.0078(14) -0.0022(14) 0.0018(14)
C23 0.034(2) 0.0228(18) 0.040(2) -0.0138(16) -0.0029(16) 0.0040(15)
C24 0.032(2) 0.035(2) 0.038(2) -0.0235(17) 0.0003(16) 0.0045(16)
C25 0.039(2) 0.036(2) 0.0278(19) -0.0164(16) -0.0015(15) 0.0004(16)
C26 0.0316(19) 0.0231(17) 0.0247(17) -0.0073(14) -0.0017(14) 0.0012(14)
C27 0.0236(17) 0.0174(15) 0.0198(16) -0.0055(12) -0.0017(12) 0.0027(12)
C28 0.0280(18) 0.0250(17) 0.0263(18) -0.0071(14) -0.0033(14) 0.0037(14)
C29 0.032(2) 0.0241(18) 0.036(2) -0.0022(15) 0.0023(15) -0.0071(15)
C30 0.045(2) 0.0207(17) 0.0294(19) -0.0009(15) -0.0004(16) 0.0042(16)
C31 0.040(2) 0.0273(18) 0.0255(18) -0.0035(15) -0.0062(15) 0.0104(16)
C32 0.0276(18) 0.0222(17) 0.0211(16) -0.0058(13) -0.0020(13) 0.0023(13)
C33 0.0214(16) 0.0188(15) 0.0143(14) -0.0026(12) -0.0016(12) 0.0000(12)
C34 0.0266(18) 0.0183(16) 0.0285(18) -0.0070(13) -0.0036(14) 0.0001(13)
C35 0.0268(19) 0.0237(17) 0.039(2) -0.0053(15) -0.0071(15) -0.0035(14)
C36 0.0171(17) 0.037(2) 0.0322(19) -0.0073(16) 0.0010(14) 0.0005(14)
C37 0.0275(19) 0.036(2) 0.0257(18) -0.0137(15) -0.0025(14) 0.0046(15)
C38 0.0277(18) 0.0228(17) 0.0242(17) -0.0076(13) -0.0083(14) 0.0015(13)
O1 0.0250(12) 0.0191(11) 0.0208(11) -0.0059(9) -0.0039(9) 0.0034(9)
O2 0.0219(12) 0.0247(12) 0.0320(13) -0.0070(10) -0.0089(10) 0.0014(10)
O3 0.0301(13) 0.0206(12) 0.0181(12) -0.0047(9) -0.0027(10) -0.0010(9)
O4 0.0241(12) 0.0165(11) 0.0251(12) -0.0062(9) -0.0067(9) 0.0005(9)
O5 0.0327(14) 0.0198(12) 0.0224(13) -0.0060(10) -0.0064(10) 0.0040(10)
O6 0.0200(12) 0.0267(13) 0.0321(13) -0.0056(11) -0.0066(10) 0.0059(10)
O1W 0.0373(17) 0.0288(15) 0.0407(17) -0.0069(13) -0.0023(13) 0.0112(13)
O2W 0.0401(17) 0.0301(15) 0.0476(17) -0.0057(13) -0.0154(14) -0.0097(12)
P1 0.0205(4) 0.0183(4) 0.0199(4) -0.0049(3) -0.0034(3) 0.0014(3)
P2 0.0218(4) 0.0182(4) 0.0202(4) -0.0047(3) -0.0038(3) 0.0018(3)

loop_
_atom_type_symbol
_atom_type_description
_atom_type_scat_dispersion_real
_atom_type_scat_dispersion_imag
_atom_type_scat_source
C C 0.0033 0.0016 'International Tables Vol C Tables 4.2.6.8 and 6.1.1.4'
H H 0.0000 0.0000 'International Tables Vol C Tables 4.2.6.8 and 6.1.1.4'
O O 0.0106 0.0060 'International Tables Vol C Tables 4.2.6.8 and 6.1.1.4'
P P 0.1023 0.0942 'International Tables Vol C Tables 4.2.6.8 and 6.1.1.4'

loop_
_geom_angle_atom_site_label_1
_geom_angle_atom_site_label_2
_geom_angle_atom_site_label_3
_geom_angle
_geom_angle_site_symmetry_1
_geom_angle_site_symmetry_3
_geom_angle_publ_flag
C2 C1 C8 111.7(2) . . ?
C2 C1 C14 110.4(2) . . ?
C8 C1 C14 110.6(2) . . ?
C2 C1 P1 105.7(2) . . ?
C8 C1 P1 110.1(2) . . ?
C14 C1 P1 108.1(2) . . ?
C7 C2 C3 117.3(3) . . ?
C7 C2 C1 122.7(3) . . ?
C3 C2 C1 119.9(3) . . ?
C4 C3 C2 121.3(3) . . ?
C4 C3 H3A 119.3 . . ?
C2 C3 H3A 119.3 . . ?
C3 C4 C5 120.8(3) . . ?
C3 C4 H4 119.6 . . ?
C5 C4 H4 119.6 . . ?
C4 C5 C6 118.8(3) . . ?
C4 C5 H5A 120.6 . . ?
C6 C5 H5A 120.6 . . ?
C7 C6 C5 120.4(3) . . ?
C7 C6 H6A 119.8 . . ?
C5 C6 H6A 119.8 . . ?
C6 C7 C2 121.5(3) . . ?
C6 C7 H7 119.3 . . ?
C2 C7 H7 119.3 . . ?
C13 C8 C9 117.9(3) . . ?
C13 C8 C1 121.1(3) . . ?
C9 C8 C1 120.9(3) . . ?
C10 C9 C8 121.0(3) . . ?
C10 C9 H9 119.5 . . ?
C8 C9 H9 119.5 . . ?
C9 C10 C11 120.2(3) . . ?
C9 C10 H10 119.9 . . ?
C11 C10 H10 119.9 . . ?
C12 C11 C10 118.9(3) . . ?
C12 C11 H11 120.5 . . ?
C10 C11 H11 120.5 . . ?
C11 C12 C13 121.1(3) . . ?
C11 C12 H12 119.5 . . ?
C13 C12 H12 119.5 . . ?
C12 C13 C8 120.8(3) . . ?
C12 C13 H13 119.6 . . ?
C8 C13 H13 119.6 . . ?
C19 C14 C15 118.2(3) . . ?
C19 C14 C1 121.5(3) . . ?
C15 C14 C1 120.2(3) . . ?
C16 C15 C14 120.9(3) . . ?
C16 C15 H15 119.6 . . ?
C14 C15 H15 119.6 . . ?
C15 C16 C17 120.5(3) . . ?
C15 C16 H16 119.8 . . ?
C17 C16 H16 119.8 . . ?
C16 C17 C18 119.7(3) . . ?
C16 C17 H17 120.2 . . ?
C18 C17 H17 120.2 . . ?
C17 C18 C19 119.6(3) . . ?
C17 C18 H18 120.2 . . ?
C19 C18 H18 120.2 . . ?
C14 C19 C18 121.2(3) . . ?
C14 C19 H19 119.4 . . ?
C18 C19 H19 119.4 . . ?
C33 C20 C27 110.4(2) . . ?
C33 C20 C21 111.5(2) . . ?
C27 C20 C21 110.6(2) . . ?
C33 C20 P2 106.3(2) . . ?
C27 C20 P2 108.1(2) . . ?
C21 C20 P2 109.8(2) . . ?
C26 C21 C22 117.8(3) . . ?
C26 C21 C20 120.7(3) . . ?
C22 C21 C20 121.4(3) . . ?
C23 C22 C21 120.6(3) . . ?
C23 C22 H22 119.7 . . ?
C21 C22 H22 119.7 . . ?
C24 C23 C22 120.7(3) . . ?
C24 C23 H23 119.7 . . ?
C22 C23 H23 119.7 . . ?
C25 C24 C23 119.4(3) . . ?
C25 C24 H24 120.3 . . ?
C23 C24 H24 120.3 . . ?
C24 C25 C26 120.4(3) . . ?
C24 C25 H25 119.8 . . ?
C26 C25 H25 119.8 . . ?
C21 C26 C25 121.1(3) . . ?
C21 C26 H26 119.4 . . ?
C25 C26 H26 119.4 . . ?
C32 C27 C28 118.0(3) . . ?
C32 C27 C20 120.9(3) . . ?
C28 C27 C20 121.0(3) . . ?
C29 C28 C27 121.0(3) . . ?
C29 C28 H28 119.5 . . ?
C27 C28 H28 119.5 . . ?
C30 C29 C28 120.0(3) . . ?
C30 C29 H29 120.0 . . ?
C28 C29 H29 120.0 . . ?
C29 C30 C31 119.3(3) . . ?
C29 C30 H30 120.4 . . ?
C31 C30 H30 120.4 . . ?
C32 C31 C30 120.6(3) . . ?
C32 C31 H31 119.7 . . ?
C30 C31 H31 119.7 . . ?
C31 C32 C27 121.0(3) . . ?
C31 C32 H32 119.5 . . ?
C27 C32 H32 119.5 . . ?
C34 C33 C38 117.6(3) . . ?
C34 C33 C20 122.3(3) . . ?
C38 C33 C20 120.2(3) . . ?
C35 C34 C33 121.1(3) . . ?
C35 C34 H34 119.5 . . ?
C33 C34 H34 119.5 . . ?
C36 C35 C34 120.4(3) . . ?
C36 C35 H35 119.8 . . ?
C34 C35 H35 119.8 . . ?
C35 C36 C37 119.2(3) . . ?
C35 C36 H36 120.4 . . ?
C37 C36 H36 120.4 . . ?
C38 C37 C36 120.8(3) . . ?
C38 C37 H37 119.6 . . ?
C36 C37 H37 119.6 . . ?
C37 C38 C33 120.9(3) . . ?
C37 C38 H38 119.5 . . ?
C33 C38 H38 119.5 . . ?
P1 O2 H2 118(3) . . ?
P1 O3 H3 114(3) . . ?
P2 O5 H5 104(3) . . ?
P2 O6 H6 119(3) . . ?
H1W O1W H2W 107(4) . . ?
H3W O2W H4W 106(5) . . ?
O1 P1 O2 112.97(13) . . ?
O1 P1 O3 112.16(12) . . ?
O2 P1 O3 105.62(13) . . ?
O1 P1 C1 110.42(13) . . ?
O2 P1 C1 107.66(14) . . ?
O3 P1 C1 107.71(13) . . ?
O4 P2 O6 112.55(13) . . ?
O4 P2 O5 112.60(13) . . ?
O6 P2 O5 105.91(13) . . ?
O4 P2 C20 110.08(13) . . ?
O6 P2 C20 107.79(13) . . ?
O5 P2 C20 107.64(13) . . ?
O4 P2 H5 89.6(14) . . ?
O6 P2 H5 118.5(14) . . ?
O5 P2 H5 23.0(14) . . ?
C20 P2 H5 117.0(14) . . ?

loop_
_geom_bond_atom_site_label_1
_geom_bond_atom_site_label_2
_geom_bond_distance
_geom_bond_site_symmetry_2
_geom_bond_publ_flag
C1 C2 1.546(4) . ?
C1 C8 1.547(4) . ?
C1 C14 1.547(4) . ?
C1 P1 1.857(3) . ?
C2 C7 1.390(4) . ?
C2 C3 1.401(4) . ?
C3 C4 1.376(4) . ?
C3 H3A 0.9500 . ?
C4 C5 1.384(5) . ?
C4 H4 0.9500 . ?
C5 C6 1.389(5) . ?
C5 H5A 0.9500 . ?
C6 C7 1.385(5) . ?
C6 H6A 0.9500 . ?
C7 H7 0.9500 . ?
C8 C13 1.388(4) . ?
C8 C9 1.399(4) . ?
C9 C10 1.386(4) . ?
C9 H9 0.9500 . ?
C10 C11 1.393(5) . ?
C10 H10 0.9500 . ?
C11 C12 1.375(5) . ?
C11 H11 0.9500 . ?
C12 C13 1.386(4) . ?
C12 H12 0.9500 . ?
C13 H13 0.9500 . ?
C14 C19 1.392(4) . ?
C14 C15 1.399(5) . ?
C15 C16 1.380(5) . ?
C15 H15 0.9500 . ?
C16 C17 1.384(5) . ?
C16 H16 0.9500 . ?
C17 C18 1.391(5) . ?
C17 H17 0.9500 . ?
C18 C19 1.392(5) . ?
C18 H18 0.9500 . ?
C19 H19 0.9500 . ?
C20 C33 1.542(4) . ?
C20 C27 1.546(4) . ?
C20 C21 1.546(4) . ?
C20 P2 1.854(3) . ?
C21 C26 1.388(4) . ?
C21 C22 1.394(4) . ?
C22 C23 1.392(4) . ?
C22 H22 0.9500 . ?
C23 C24 1.374(5) . ?
C23 H23 0.9500 . ?
C24 C25 1.374(5) . ?
C24 H24 0.9500 . ?
C25 C26 1.392(5) . ?
C25 H25 0.9500 . ?
C26 H26 0.9500 . ?
C27 C32 1.394(4) . ?
C27 C28 1.395(4) . ?
C28 C29 1.394(5) . ?
C28 H28 0.9500 . ?
C29 C30 1.386(5) . ?
C29 H29 0.9500 . ?
C30 C31 1.388(5) . ?
C30 H30 0.9500 . ?
C31 C32 1.380(4) . ?
C31 H31 0.9500 . ?
C32 H32 0.9500 . ?
C33 C34 1.401(4) . ?
C33 C38 1.403(4) . ?
C34 C35 1.386(5) . ?
C34 H34 0.9500 . ?
C35 C36 1.384(5) . ?
C35 H35 0.9500 . ?
C36 C37 1.385(5) . ?
C36 H36 0.9500 . ?
C37 C38 1.382(5) . ?
C37 H37 0.9500 . ?
C38 H38 0.9500 . ?
O1 P1 1.494(2) . ?
O2 P1 1.548(2) . ?
O2 H2 1.04(5) . ?
O3 P1 1.556(2) . ?
O3 H3 0.87(4) . ?
O4 P2 1.499(2) . ?
O5 P2 1.556(2) . ?
O5 H5 0.76(4) . ?
O6 P2 1.551(2) . ?
O6 H6 0.91(5) . ?
O1W H1W 0.81(5) . ?
O1W H2W 0.82(5) . ?
O2W H3W 1.04(8) . ?
O2W H4W 0.85(6) . ?
P2 H5 1.89(5) . ?

loop_
_geom_hbond_atom_site_label_D
_geom_hbond_atom_site_label_H
_geom_hbond_atom_site_label_A
_geom_hbond_distance_DH
_geom_hbond_distance_HA
_geom_hbond_distance_DA
_geom_hbond_angle_DHA
_geom_hbond_site_symmetry_A
O1W H1W O1 0.81(5) 1.90(5) 2.653(4) 153(5) 2_566
O5 H5 O4 0.76(4) 1.83(5) 2.556(3) 159(5) 2_656
O3 H3 O1 0.87(4) 1.71(4) 2.579(3) 178(4) 2_566
O2W H3W O4 1.04(8) 1.63(8) 2.651(3) 166(6) 2_556
O6 H6 O1W 0.91(5) 1.63(5) 2.515(4) 163(4) .
O2 H2 O2W 1.04(5) 1.50(5) 2.521(3) 164(5) .
O2W H4W O3 0.85(6) 2.45(5) 2.922(4) 116(4) .

loop_
_geom_torsion_atom_site_label_1
_geom_torsion_atom_site_label_2
_geom_torsion_atom_site_label_3
_geom_torsion_atom_site_label_4
_geom_torsion
_geom_torsion_site_symmetry_1
_geom_torsion_site_symmetry_2
_geom_torsion_site_symmetry_3
_geom_torsion_site_symmetry_4
_geom_torsion_publ_flag
C8 C1 C2 C7 3.8(4) . . . . ?
C14 C1 C2 C7 -119.8(3) . . . . ?
P1 C1 C2 C7 123.5(3) . . . . ?
C8 C1 C2 C3 -177.6(3) . . . . ?
C14 C1 C2 C3 58.8(4) . . . . ?
P1 C1 C2 C3 -57.9(3) . . . . ?
C7 C2 C3 C4 -1.8(5) . . . . ?
C1 C2 C3 C4 179.6(3) . . . . ?
C2 C3 C4 C5 1.7(5) . . . . ?
C3 C4 C5 C6 -0.5(5) . . . . ?
C4 C5 C6 C7 -0.6(5) . . . . ?
C5 C6 C7 C2 0.5(5) . . . . ?
C3 C2 C7 C6 0.6(5) . . . . ?
C1 C2 C7 C6 179.3(3) . . . . ?
C2 C1 C8 C13 -109.0(3) . . . . ?
C14 C1 C8 C13 14.4(4) . . . . ?
P1 C1 C8 C13 133.9(3) . . . . ?
C2 C1 C8 C9 68.8(4) . . . . ?
C14 C1 C8 C9 -167.7(3) . . . . ?
P1 C1 C8 C9 -48.3(3) . . . . ?
C13 C8 C9 C10 -0.1(5) . . . . ?
C1 C8 C9 C10 -178.0(3) . . . . ?
C8 C9 C10 C11 0.2(5) . . . . ?
C9 C10 C11 C12 -0.5(5) . . . . ?
C10 C11 C12 C13 0.7(5) . . . . ?
C11 C12 C13 C8 -0.6(5) . . . . ?
C9 C8 C13 C12 0.3(5) . . . . ?
C1 C8 C13 C12 178.2(3) . . . . ?
C2 C1 C14 C19 -155.0(3) . . . . ?
C8 C1 C14 C19 80.8(3) . . . . ?
P1 C1 C14 C19 -39.8(3) . . . . ?
C2 C1 C14 C15 28.9(4) . . . . ?
C8 C1 C14 C15 -95.2(3) . . . . ?
P1 C1 C14 C15 144.1(3) . . . . ?
C19 C14 C15 C16 0.5(5) . . . . ?
C1 C14 C15 C16 176.7(3) . . . . ?
C14 C15 C16 C17 1.0(5) . . . . ?
C15 C16 C17 C18 -1.1(5) . . . . ?
C16 C17 C18 C19 -0.4(5) . . . . ?
C15 C14 C19 C18 -2.0(5) . . . . ?
C1 C14 C19 C18 -178.1(3) . . . . ?
C17 C18 C19 C14 2.0(5) . . . . ?
C33 C20 C21 C26 -105.7(3) . . . . ?
C27 C20 C21 C26 17.6(4) . . . . ?
P2 C20 C21 C26 136.8(3) . . . . ?
C33 C20 C21 C22 71.5(4) . . . . ?
C27 C20 C21 C22 -165.2(3) . . . . ?
P2 C20 C21 C22 -46.0(4) . . . . ?
C26 C21 C22 C23 -0.9(5) . . . . ?
C20 C21 C22 C23 -178.2(3) . . . . ?
C21 C22 C23 C24 1.0(5) . . . . ?
C22 C23 C24 C25 -0.4(5) . . . . ?
C23 C24 C25 C26 -0.2(5) . . . . ?
C22 C21 C26 C25 0.3(5) . . . . ?
C20 C21 C26 C25 177.6(3) . . . . ?
C24 C25 C26 C21 0.3(5) . . . . ?
C33 C20 C27 C32 24.4(4) . . . . ?
C21 C20 C27 C32 -99.4(3) . . . . ?
P2 C20 C27 C32 140.4(3) . . . . ?
C33 C20 C27 C28 -158.1(3) . . . . ?
C21 C20 C27 C28 78.1(3) . . . . ?
P2 C20 C27 C28 -42.2(3) . . . . ?
C32 C27 C28 C29 -0.4(5) . . . . ?
C20 C27 C28 C29 -177.9(3) . . . . ?
C27 C28 C29 C30 -0.1(5) . . . . ?
C28 C29 C30 C31 0.7(5) . . . . ?
C29 C30 C31 C32 -0.9(5) . . . . ?
C30 C31 C32 C27 0.4(5) . . . . ?
C28 C27 C32 C31 0.2(5) . . . . ?
C20 C27 C32 C31 177.8(3) . . . . ?
C27 C20 C33 C34 -118.5(3) . . . . ?
C21 C20 C33 C34 4.8(4) . . . . ?
P2 C20 C33 C34 124.5(3) . . . . ?
C27 C20 C33 C38 60.3(4) . . . . ?
C21 C20 C33 C38 -176.4(3) . . . . ?
P2 C20 C33 C38 -56.7(3) . . . . ?
C38 C33 C34 C35 -0.7(5) . . . . ?
C20 C33 C34 C35 178.2(3) . . . . ?
C33 C34 C35 C36 1.3(5) . . . . ?
C34 C35 C36 C37 -0.6(5) . . . . ?
C35 C36 C37 C38 -0.8(5) . . . . ?
C36 C37 C38 C33 1.5(5) . . . . ?
C34 C33 C38 C37 -0.7(5) . . . . ?
C20 C33 C38 C37 -179.6(3) . . . . ?
C2 C1 P1 O1 76.7(2) . . . . ?
C8 C1 P1 O1 -162.54(19) . . . . ?
C14 C1 P1 O1 -41.6(2) . . . . ?
C2 C1 P1 O2 -159.58(19) . . . . ?
C8 C1 P1 O2 -38.8(2) . . . . ?
C14 C1 P1 O2 82.1(2) . . . . ?
C2 C1 P1 O3 -46.1(2) . . . . ?
C8 C1 P1 O3 74.7(2) . . . . ?
C14 C1 P1 O3 -164.38(19) . . . . ?
C33 C20 P2 O4 76.8(2) . . . . ?
C27 C20 P2 O4 -41.8(2) . . . . ?
C21 C20 P2 O4 -162.5(2) . . . . ?
C33 C20 P2 O6 -160.13(19) . . . . ?
C27 C20 P2 O6 81.3(2) . . . . ?
C21 C20 P2 O6 -39.4(2) . . . . ?
C33 C20 P2 O5 -46.3(2) . . . . ?
C27 C20 P2 O5 -164.88(19) . . . . ?
C21 C20 P2 O5 74.4(2) . . . . ?
